data_7127216
loop_
_publ_author_name
'Dai, Qing-Song'
'Tao, Ying-Mao'
'Zhang, Xiang'
'Leng, Hai-Jun'
'Huang, Hua'
'Xiang, Peng'
'Li, Qing-Zhu'
'Wang, Qi-Wei'
'Li, Jun-Long'

_publ_section_title
;
 Palladium-catalysed cyclisation of vinylethylene carbonates and
 anhydrides: a new approach to diverse medium-sized bislactones.
;
_journal_issue 82
_journal_name_full 'Chemical communications (Cambridge, England)'
_journal_page_first 12439
_journal_page_last 12442
_journal_paper_doi 10.1039/d0cc05341d
_journal_volume 56
_journal_year 2020
_chemical_formula_moiety 'C22 H16 O4'
_chemical_formula_sum 'C22 H16 O4'
_chemical_formula_weight 344.35
_space_group_crystal_system triclinic
_space_group_IT_number 2
_space_group_name_Hall '-P 1'
_space_group_name_H-M_alt 'P -1'
_atom_sites_solution_hydrogens geom
_atom_sites_solution_primary direct
_audit_creation_date 2019-12-20
_audit_creation_method
;
Olex2 1.2
(compiled 2018.05.29 svn.r3508 for OlexSys, GUI svn.r5506)
;
_audit_update_record
;
2019-12-23 deposited with the CCDC.	2020-09-08 downloaded from the CCDC.
;
_cell_angle_alpha 114.792(9)
_cell_angle_beta 97.894(7)
_cell_angle_gamma 91.103(7)
_cell_formula_units_Z 2
_cell_length_a 4.8570(4)
_cell_length_b 13.6775(14)
_cell_length_c 14.0943(12)
_cell_measurement_reflns_used 1964
_cell_measurement_temperature 291.3(6)
_cell_measurement_theta_max 71.4230
_cell_measurement_theta_min 3.7620
_cell_volume 838.88(15)
_computing_cell_refinement 'CrysAlisPro 1.171.39.46e (Rigaku OD, 2018)'
_computing_data_collection 'CrysAlisPro 1.171.39.46e (Rigaku OD, 2018)'
_computing_data_reduction 'CrysAlisPro 1.171.39.46e (Rigaku OD, 2018)'
_computing_molecular_graphics 'Olex2 (Dolomanov et al., 2009)'
_computing_publication_material 'Olex2 (Dolomanov et al., 2009)'
_computing_structure_refinement 'ShelXL (Sheldrick, 2015)'
_computing_structure_solution 'ShelXT (Sheldrick, 2015)'
_diffrn_ambient_environment air
_diffrn_ambient_temperature 291.3(6)
_diffrn_detector 'CCD plate'
_diffrn_detector_area_resol_mean 15.9595
_diffrn_detector_type EosS2
_diffrn_measured_fraction_theta_full 0.984
_diffrn_measured_fraction_theta_max 0.969
_diffrn_measurement_details
;
List of Runs (angles in degrees, time in seconds):

  # Type    Start    End  Width  t~exp~   \w     \q     \k     \f   Frames
#--------------------------------------------------------------------------
  1  \w    -54.00  33.00   1.00    2.25    --  -35.23  57.00-180.00   87
  2  \w   -106.00 -13.00   1.00    2.25    --  -35.23 -38.00  30.00   93
  3  \w     23.00  90.00   1.00    2.25    --   35.23-125.00 -60.00   67
  4  \w    -37.00  73.00   1.00    2.25    --   35.23 -19.00  60.00  110
  5  \w     23.00  90.00   1.00    2.25    --   35.23-125.00  60.00   67
  6  \w     23.00  90.00   1.00    2.25    --   35.23-125.00 -90.00   67
  7  \w    -35.00  57.00   1.00    2.25    --   35.23 -38.00-180.00   92
  8  \w     13.00 106.00   1.00    2.25    --   35.23  38.00   0.00   93
  9  \w     36.00 113.00   1.00    8.99    --  106.90-111.00-120.00   77
 10  \w     38.00 136.00   1.00    8.99    --  106.90 -77.00 150.00   98
 11  \w     39.00 127.00   1.00    8.99    --  106.90 -61.00 -90.00   88
 12  \w     87.00 177.00   1.00    8.99    --  106.90  45.00-120.00   90
 13  \w     35.00 133.00   1.00    8.99    --  106.90 -30.00-120.00   98
 14  \w     57.00 151.00   1.00    8.99    --  106.90 178.00 150.00   94
 15  \w     87.00 175.00   1.00    8.99    --  106.90  61.00 -90.00   88
 16  \w    100.00 178.00   1.00    8.99    --  106.90 111.00 -90.00   78
 17  \w     37.00 127.00   1.00    8.99    --  106.90 -45.00   0.00   90
 18  \w     81.00 178.00   1.00    8.99    --  106.90  30.00-180.00   97
 19  \w     36.00 113.00   1.00    8.99    --  106.90-111.00 120.00   77
;
_diffrn_measurement_device 'four-circle diffractometer'
_diffrn_measurement_device_type 'New Gemini, Dual, Cu at home/near, EosS2'
_diffrn_measurement_method '\w scans'
_diffrn_orient_matrix_type 'CrysAlisPro convention (1999,Acta A55,543-557)'
_diffrn_orient_matrix_UB_11 0.1262767000
_diffrn_orient_matrix_UB_12 0.0522817000
_diffrn_orient_matrix_UB_13 0.1183948000
_diffrn_orient_matrix_UB_21 -0.1025721000
_diffrn_orient_matrix_UB_22 -0.1017769000
_diffrn_orient_matrix_UB_23 0.0104619000
_diffrn_orient_matrix_UB_31 0.2771664000
_diffrn_orient_matrix_UB_32 -0.0491504000
_diffrn_orient_matrix_UB_33 -0.0274161000
_diffrn_radiation_monochromator graphite
_diffrn_radiation_probe x-ray
_diffrn_radiation_type CuK\a
_diffrn_radiation_wavelength 1.54184
_diffrn_reflns_av_R_equivalents 0.0334
_diffrn_reflns_av_unetI/netI 0.0416
_diffrn_reflns_Laue_measured_fraction_full 0.984
_diffrn_reflns_Laue_measured_fraction_max 0.969
_diffrn_reflns_limit_h_max 5
_diffrn_reflns_limit_h_min -4
_diffrn_reflns_limit_k_max 14
_diffrn_reflns_limit_k_min -16
_diffrn_reflns_limit_l_max 17
_diffrn_reflns_limit_l_min -17
_diffrn_reflns_number 6278
_diffrn_reflns_point_group_measured_fraction_full 0.984
_diffrn_reflns_point_group_measured_fraction_max 0.969
_diffrn_reflns_theta_full 67.684
_diffrn_reflns_theta_max 71.346
_diffrn_reflns_theta_min 3.499
_diffrn_source 'fine-focus sealed X-ray tube'
_diffrn_source_type 'Enhance (Cu) X-ray Source'
_exptl_absorpt_coefficient_mu 0.764
_exptl_absorpt_correction_T_max 1.00000
_exptl_absorpt_correction_T_min 0.61509
_exptl_absorpt_correction_type multi-scan
_exptl_absorpt_process_details
;
CrysAlisPro 1.171.39.46e (Rigaku Oxford Diffraction, 2018)
Empirical absorption correction using spherical harmonics,
 implemented in SCALE3 ABSPACK scaling algorithm.
;
_exptl_crystal_colour 'clear light colourless'
_exptl_crystal_colour_lustre clear
_exptl_crystal_colour_modifier light
_exptl_crystal_colour_primary colourless
_exptl_crystal_density_diffrn 1.363
_exptl_crystal_description plate
_exptl_crystal_F_000 360
_exptl_crystal_size_max 0.6
_exptl_crystal_size_mid 0.3
_exptl_crystal_size_min 0.1
_refine_diff_density_max 0.267
_refine_diff_density_min -0.322
_refine_diff_density_rms 0.065
_refine_ls_extinction_method none
_refine_ls_goodness_of_fit_ref 1.067
_refine_ls_hydrogen_treatment constr
_refine_ls_matrix_type full
_refine_ls_number_parameters 235
_refine_ls_number_reflns 3145
_refine_ls_number_restraints 0
_refine_ls_restrained_S_all 1.067
_refine_ls_R_factor_all 0.0846
_refine_ls_R_factor_gt 0.0745
_refine_ls_shift/su_max 0.000
_refine_ls_shift/su_mean 0.000
_refine_ls_structure_factor_coef Fsqd
_refine_ls_weighting_details 'w=1/[\s^2^(Fo^2^)+(0.1401P)^2^+0.0709P] where P=(Fo^2^+2Fc^2^)/3'
_refine_ls_weighting_scheme calc
_refine_ls_wR_factor_gt 0.2093
_refine_ls_wR_factor_ref 0.2242
_reflns_Friedel_coverage 0.000
_reflns_number_gt 2556
_reflns_number_total 3145
_reflns_threshold_expression 'I > 2\s(I)'
_cod_data_source_file d0cc05341d2.cif
_cod_data_source_block ljl-dqs-1220
_cod_depositor_comments 'Adding full bibliography for 7127214--7127217.cif.'
_cod_original_cell_volume 838.88(14)
_cod_database_code 7127216
_shelx_shelxl_version_number 2014/7
_shelx_space_group_comment
;
The symmetry employed for this shelxl refinement is uniquely defined
by the following loop, which should always be used as a source of
symmetry information in preference to the above space-group names.
They are only intended as comments.
;
_reflns_odcompleteness_completeness 98.83
_reflns_odcompleteness_iscentric 1
_reflns_odcompleteness_theta 66.97
_olex2_refinement_description
;
1. Fixed Uiso
 At 1.2 times of:
  All C(H) groups, All C(H,H) groups
2.a Secondary CH2 refined with riding coordinates:
 C9(H9A,H9B), C12(H12A,H12B)
2.b Aromatic/amide H refined with riding coordinates:
 C14(H14), C6(H6), C11(H11), C22(H22), C3(H3), C21(H21), C16(H16), C19(H19),
 C5(H5), C4(H4), C18(H18), C17(H17)
;
_olex2_submission_special_instructions 'No special instructions were received'
_oxdiff_exptl_absorpt_empirical_details
;
Empirical correction (ABSPACK) includes:
- Absorption correction using spherical harmonics
- Frame scaling
- Detector area scaling
;
_oxdiff_exptl_absorpt_empirical_full_max 1.504
_oxdiff_exptl_absorpt_empirical_full_min 0.762

loop_
_space_group_symop_operation_xyz
'x, y, z'
'-x, -y, -z'

loop_
_atom_site_label
_atom_site_type_symbol
_atom_site_fract_x
_atom_site_fract_y
_atom_site_fract_z
_atom_site_U_iso_or_equiv
_atom_site_adp_type
_atom_site_occupancy
_atom_site_site_symmetry_order
_atom_site_calc_flag
_atom_site_refinement_flags_posn
_atom_site_refinement_flags_adp
_atom_site_refinement_flags_occupancy
_atom_site_disorder_assembly
_atom_site_disorder_group
O1 O 0.3534(3) 0.57625(12) 0.39163(13) 0.0514(4) Uani 1 1 d . . . . .
O2 O -0.0578(4) 0.58057(15) 0.25143(17) 0.0623(5) Uani 1 1 d . . . . .
O4 O 0.1906(5) 0.64182(19) 0.1629(2) 0.0799(7) Uani 1 1 d . . . . .
O3 O 0.1504(6) 0.42021(16) 0.37495(18) 0.0802(7) Uani 1 1 d . . . . .
C7 C 0.3510(5) 0.42425(18) 0.23210(19) 0.0511(5) Uani 1 1 d . . . . .
C1 C 0.1349(5) 0.5734(2) 0.1911(2) 0.0561(6) Uani 1 1 d . . . . .
C13 C 0.3831(5) 0.83995(19) 0.5569(2) 0.0539(6) Uani 1 1 d . . . . .
C8 C 0.2718(5) 0.47091(19) 0.3398(2) 0.0550(6) Uani 1 1 d . . . . .
C10 C 0.1959(5) 0.7519(2) 0.4689(2) 0.0555(6) Uani 1 1 d . . . . .
C14 C 0.6012(5) 0.81799(18) 0.6158(2) 0.0531(6) Uani 1 1 d . . . . .
H14 H 0.6384 0.7464 0.5974 0.064 Uiso 1 1 calc R . . . .
C15 C 0.7713(6) 0.90050(19) 0.7036(2) 0.0561(6) Uani 1 1 d . . . . .
C2 C 0.2792(5) 0.47210(19) 0.16232(19) 0.0536(6) Uani 1 1 d . . . . .
C6 C 0.4963(6) 0.3331(2) 0.2007(2) 0.0631(7) Uani 1 1 d . . . . .
H6 H 0.5376 0.2999 0.2461 0.076 Uiso 1 1 calc R . . . .
C20 C 0.7183(6) 1.00995(19) 0.7303(2) 0.0618(7) Uani 1 1 d . . . . .
C9 C 0.1837(6) 0.6416(2) 0.4691(2) 0.0586(6) Uani 1 1 d . . . . .
H9A H 0.2571 0.6469 0.5388 0.070 Uiso 1 1 calc R . . . .
H9B H -0.0073 0.6096 0.4496 0.070 Uiso 1 1 calc R . . . .
C11 C 0.0449(5) 0.7672(2) 0.3903(2) 0.0621(7) Uani 1 1 d . . . . .
H11 H 0.0704 0.8350 0.3908 0.074 Uiso 1 1 calc R . . . .
C22 C 0.3372(7) 0.9503(2) 0.5855(3) 0.0689(7) Uani 1 1 d . . . . .
H22 H 0.1914 0.9675 0.5466 0.083 Uiso 1 1 calc R . . . .
C3 C 0.3580(7) 0.4253(2) 0.0628(2) 0.0680(7) Uani 1 1 d . . . . .
H3 H 0.3079 0.4549 0.0150 0.082 Uiso 1 1 calc R . . . .
C21 C 0.4999(7) 1.0310(2) 0.6678(3) 0.0731(8) Uani 1 1 d . . . . .
H21 H 0.4656 1.1023 0.6832 0.088 Uiso 1 1 calc R . . . .
C12 C -0.1617(6) 0.6861(3) 0.3011(3) 0.0688(7) Uani 1 1 d . . . . .
H12A H -0.3303 0.6785 0.3280 0.083 Uiso 1 1 calc R . . . .
H12B H -0.2106 0.7132 0.2480 0.083 Uiso 1 1 calc R . . . .
C16 C 0.9888(7) 0.8777(2) 0.7665(3) 0.0739(8) Uani 1 1 d . . . . .
H16 H 1.0264 0.8063 0.7493 0.089 Uiso 1 1 calc R . . . .
C19 C 0.8856(8) 1.0917(2) 0.8194(3) 0.0794(9) Uani 1 1 d . . . . .
H19 H 0.8559 1.1639 0.8375 0.095 Uiso 1 1 calc R . . . .
C5 C 0.5803(8) 0.2908(2) 0.1032(3) 0.0752(8) Uani 1 1 d . . . . .
H5 H 0.6859 0.2315 0.0842 0.090 Uiso 1 1 calc R . . . .
C4 C 0.5084(8) 0.3361(2) 0.0336(2) 0.0784(9) Uani 1 1 d . . . . .
H4 H 0.5614 0.3064 -0.0331 0.094 Uiso 1 1 calc R . . . .
C18 C 1.0883(9) 1.0659(3) 0.8784(3) 0.0944(11) Uani 1 1 d . . . . .
H18 H 1.1929 1.1206 0.9380 0.113 Uiso 1 1 calc R . . . .
C17 C 1.1441(9) 0.9587(3) 0.8517(3) 0.0955(12) Uani 1 1 d . . . . .
H17 H 1.2877 0.9427 0.8924 0.115 Uiso 1 1 calc R . . . .

loop_
_atom_site_aniso_label
_atom_site_aniso_U_11
_atom_site_aniso_U_22
_atom_site_aniso_U_33
_atom_site_aniso_U_23
_atom_site_aniso_U_13
_atom_site_aniso_U_12
O1 0.0561(9) 0.0493(8) 0.0534(9) 0.0267(7) 0.0078(7) 0.0000(7)
O2 0.0445(9) 0.0687(11) 0.0790(12) 0.0395(9) 0.0016(8) -0.0043(7)
O4 0.0969(16) 0.0815(13) 0.0891(15) 0.0608(12) 0.0217(12) 0.0163(11)
O3 0.1235(18) 0.0548(10) 0.0799(13) 0.0388(10) 0.0395(13) 0.0020(11)
C7 0.0532(13) 0.0490(11) 0.0510(12) 0.0241(9) 0.0000(9) -0.0065(9)
C1 0.0517(13) 0.0652(14) 0.0573(13) 0.0367(11) -0.0067(10) -0.0032(10)
C13 0.0596(14) 0.0473(12) 0.0630(14) 0.0277(10) 0.0209(11) 0.0116(10)
C8 0.0652(15) 0.0503(12) 0.0582(13) 0.0321(10) 0.0080(11) 0.0045(10)
C10 0.0541(14) 0.0557(13) 0.0654(14) 0.0311(11) 0.0194(11) 0.0090(10)
C14 0.0626(14) 0.0413(10) 0.0628(14) 0.0258(10) 0.0210(11) 0.0114(9)
C15 0.0616(14) 0.0469(11) 0.0664(14) 0.0274(10) 0.0203(11) 0.0078(10)
C2 0.0533(13) 0.0548(12) 0.0524(12) 0.0270(10) -0.0050(10) -0.0092(9)
C6 0.0739(17) 0.0545(13) 0.0633(15) 0.0293(11) 0.0053(12) 0.0021(11)
C20 0.0700(16) 0.0448(12) 0.0732(16) 0.0234(11) 0.0258(13) 0.0085(10)
C9 0.0687(15) 0.0578(13) 0.0571(13) 0.0299(11) 0.0172(11) 0.0013(11)
C11 0.0509(13) 0.0641(14) 0.0808(17) 0.0389(13) 0.0138(12) 0.0107(11)
C22 0.0737(17) 0.0555(14) 0.0830(19) 0.0342(13) 0.0123(14) 0.0197(12)
C3 0.0840(19) 0.0673(15) 0.0518(14) 0.0283(12) 0.0005(12) -0.0080(13)
C21 0.086(2) 0.0430(12) 0.094(2) 0.0303(13) 0.0216(16) 0.0185(12)
C12 0.0492(14) 0.0793(17) 0.0869(19) 0.0450(16) 0.0069(13) 0.0093(12)
C16 0.0813(19) 0.0575(14) 0.0821(19) 0.0319(14) 0.0032(15) 0.0072(13)
C19 0.092(2) 0.0471(13) 0.089(2) 0.0177(13) 0.0199(17) 0.0002(13)
C5 0.092(2) 0.0573(14) 0.0722(18) 0.0209(13) 0.0215(15) 0.0116(14)
C4 0.104(2) 0.0687(17) 0.0556(15) 0.0185(13) 0.0182(15) -0.0017(15)
C18 0.107(3) 0.0624(17) 0.091(2) 0.0186(16) -0.006(2) -0.0140(17)
C17 0.100(3) 0.0749(19) 0.099(3) 0.0359(18) -0.020(2) -0.0037(18)

loop_
_atom_type_symbol
_atom_type_description
_atom_type_scat_dispersion_real
_atom_type_scat_dispersion_imag
_atom_type_scat_source
C C 0.0181 0.0091 'International Tables Vol C Tables 4.2.6.8 and 6.1.1.4'
H H 0.0000 0.0000 'International Tables Vol C Tables 4.2.6.8 and 6.1.1.4'
O O 0.0492 0.0322 'International Tables Vol C Tables 4.2.6.8 and 6.1.1.4'

loop_
_geom_angle_atom_site_label_1
_geom_angle_atom_site_label_2
_geom_angle_atom_site_label_3
_geom_angle
_geom_angle_site_symmetry_1
_geom_angle_site_symmetry_3
_geom_angle_publ_flag
C8 O1 C9 116.37(19) . . ?
C1 O2 C12 115.9(2) . . ?
C2 C7 C8 120.6(2) . . ?
C6 C7 C8 119.6(2) . . ?
C6 C7 C2 119.8(2) . . ?
O2 C1 C2 113.4(2) . . ?
O4 C1 O2 123.7(3) . . ?
O4 C1 C2 122.9(3) . . ?
C14 C13 C10 121.5(2) . . ?
C14 C13 C22 117.3(3) . . ?
C22 C13 C10 121.1(2) . . ?
O1 C8 C7 111.42(19) . . ?
O3 C8 O1 124.5(2) . . ?
O3 C8 C7 124.1(2) . . ?
C13 C10 C9 117.8(2) . . ?
C11 C10 C13 122.3(2) . . ?
C11 C10 C9 119.9(3) . . ?
C13 C14 H14 118.9 . . ?
C13 C14 C15 122.2(2) . . ?
C15 C14 H14 118.9 . . ?
C14 C15 C20 118.9(3) . . ?
C16 C15 C14 122.2(2) . . ?
C16 C15 C20 118.9(3) . . ?
C7 C2 C1 123.5(2) . . ?
C3 C2 C7 118.3(2) . . ?
C3 C2 C1 118.1(2) . . ?
C7 C6 H6 119.7 . . ?
C5 C6 C7 120.6(3) . . ?
C5 C6 H6 119.7 . . ?
C21 C20 C15 118.1(3) . . ?
C21 C20 C19 123.4(3) . . ?
C19 C20 C15 118.5(3) . . ?
O1 C9 C10 106.37(19) . . ?
O1 C9 H9A 110.5 . . ?
O1 C9 H9B 110.5 . . ?
C10 C9 H9A 110.5 . . ?
C10 C9 H9B 110.5 . . ?
H9A C9 H9B 108.6 . . ?
C10 C11 H11 116.7 . . ?
C10 C11 C12 126.7(3) . . ?
C12 C11 H11 116.7 . . ?
C13 C22 H22 119.1 . . ?
C21 C22 C13 121.7(3) . . ?
C21 C22 H22 119.1 . . ?
C2 C3 H3 119.3 . . ?
C4 C3 C2 121.3(3) . . ?
C4 C3 H3 119.3 . . ?
C20 C21 H21 119.2 . . ?
C22 C21 C20 121.7(2) . . ?
C22 C21 H21 119.2 . . ?
O2 C12 C11 113.3(2) . . ?
O2 C12 H12A 108.9 . . ?
O2 C12 H12B 108.9 . . ?
C11 C12 H12A 108.9 . . ?
C11 C12 H12B 108.9 . . ?
H12A C12 H12B 107.7 . . ?
C15 C16 H16 119.6 . . ?
C17 C16 C15 120.7(3) . . ?
C17 C16 H16 119.6 . . ?
C20 C19 H19 119.8 . . ?
C18 C19 C20 120.5(3) . . ?
C18 C19 H19 119.8 . . ?
C6 C5 H5 119.9 . . ?
C6 C5 C4 120.1(3) . . ?
C4 C5 H5 119.9 . . ?
C3 C4 C5 119.8(3) . . ?
C3 C4 H4 120.1 . . ?
C5 C4 H4 120.1 . . ?
C19 C18 H18 119.4 . . ?
C19 C18 C17 121.3(3) . . ?
C17 C18 H18 119.4 . . ?
C16 C17 C18 120.0(3) . . ?
C16 C17 H17 120.0 . . ?
C18 C17 H17 120.0 . . ?

loop_
_geom_bond_atom_site_label_1
_geom_bond_atom_site_label_2
_geom_bond_distance
_geom_bond_site_symmetry_2
_geom_bond_publ_flag
O1 C8 1.335(3) . ?
O1 C9 1.459(3) . ?
O2 C1 1.327(3) . ?
O2 C12 1.451(4) . ?
O4 C1 1.199(3) . ?
O3 C8 1.195(3) . ?
C7 C8 1.488(4) . ?
C7 C2 1.404(3) . ?
C7 C6 1.381(4) . ?
C1 C2 1.490(4) . ?
C13 C10 1.487(4) . ?
C13 C14 1.372(4) . ?
C13 C22 1.420(3) . ?
C10 C9 1.510(3) . ?
C10 C11 1.337(4) . ?
C14 H14 0.9300 . ?
C14 C15 1.413(4) . ?
C15 C20 1.420(3) . ?
C15 C16 1.410(4) . ?
C2 C3 1.388(4) . ?
C6 H6 0.9300 . ?
C6 C5 1.374(5) . ?
C20 C21 1.397(5) . ?
C20 C19 1.412(5) . ?
C9 H9A 0.9700 . ?
C9 H9B 0.9700 . ?
C11 H11 0.9300 . ?
C11 C12 1.503(4) . ?
C22 H22 0.9300 . ?
C22 C21 1.353(5) . ?
C3 H3 0.9300 . ?
C3 C4 1.374(5) . ?
C21 H21 0.9300 . ?
C12 H12A 0.9700 . ?
C12 H12B 0.9700 . ?
C16 H16 0.9300 . ?
C16 C17 1.358(5) . ?
C19 H19 0.9300 . ?
C19 C18 1.349(6) . ?
C5 H5 0.9300 . ?
C5 C4 1.376(5) . ?
C4 H4 0.9300 . ?
C18 H18 0.9300 . ?
C18 C17 1.395(5) . ?
C17 H17 0.9300 . ?
